data_4078136
loop_
_publ_author_name
'Song, Li-Cheng'
'Gao, Wei'
'Luo, Xiang'
'Wang, Zhi-Xuan'
'Sun, Xiao-Jing'
'Song, Hai-Bin'

_publ_section_title
;
 Synthesis, Characterization, and Electrochemical Properties of
 Benzyloxy-Functionalized Diiron 1,3-Propanedithiolate Complexes Relevant
 to the Active Site of [FeFe]-Hydrogenases
;
_journal_issue 8
_journal_name_full Organometallics
_journal_page_first 3324
_journal_paper_doi 10.1021/om300136b
_journal_volume 31
_journal_year 2012
_chemical_formula_sum 'C28 H28 Fe2 N2 O6 S2'
_chemical_formula_weight 664.34
_chemical_name_systematic
; 
 ? 
;
_space_group_IT_number 14
_symmetry_cell_setting monoclinic
_symmetry_space_group_name_Hall '-P 2ybc'
_symmetry_space_group_name_H-M 'P 1 21/c 1'
_atom_sites_solution_hydrogens geom
_atom_sites_solution_primary direct
_atom_sites_solution_secondary difmap
_audit_creation_method SHELXL-97
_cell_angle_alpha 90.00
_cell_angle_beta 110.78(3)
_cell_angle_gamma 90.00
_cell_formula_units_Z 4
_cell_length_a 12.827(3)
_cell_length_b 13.963(3)
_cell_length_c 17.082(3)
_cell_measurement_reflns_used 5946
_cell_measurement_temperature 113(2)
_cell_measurement_theta_max 27.912
_cell_measurement_theta_min 1.275
_cell_volume 2860.4(12)
_computing_cell_refinement crystalclear
_computing_data_collection crystalclear
_computing_data_reduction crystalclear
_computing_molecular_graphics 'Bruker SHELXTL'
_computing_publication_material 'Bruker SHELXTL'
_computing_structure_refinement 'SHELXL-97 (Sheldrick, 1997)'
_computing_structure_solution 'SHELXS-97 (Sheldrick, 1990)'
_diffrn_ambient_temperature 113(2)
_diffrn_measured_fraction_theta_full 0.999
_diffrn_measured_fraction_theta_max 0.999
_diffrn_measurement_device_type 'rigaku saturn'
_diffrn_measurement_method '\w scans'
_diffrn_radiation_monochromator confocal
_diffrn_radiation_source 'rotating anode'
_diffrn_radiation_type MoK\a
_diffrn_radiation_wavelength 0.71073
_diffrn_reflns_av_R_equivalents 0.0705
_diffrn_reflns_av_sigmaI/netI 0.0725
_diffrn_reflns_limit_h_max 13
_diffrn_reflns_limit_h_min -15
_diffrn_reflns_limit_k_max 13
_diffrn_reflns_limit_k_min -16
_diffrn_reflns_limit_l_max 20
_diffrn_reflns_limit_l_min -20
_diffrn_reflns_number 16421
_diffrn_reflns_theta_full 25.02
_diffrn_reflns_theta_max 25.02
_diffrn_reflns_theta_min 1.70
_exptl_absorpt_coefficient_mu 1.205
_exptl_absorpt_correction_T_max 0.9534
_exptl_absorpt_correction_T_min 0.8890
_exptl_absorpt_correction_type multi-scan
_exptl_absorpt_process_details crystalclear
_exptl_crystal_density_diffrn 1.543
_exptl_crystal_density_method 'not measured'
_exptl_crystal_F_000 1368
_exptl_crystal_size_max 0.10
_exptl_crystal_size_mid 0.08
_exptl_crystal_size_min 0.04
_refine_diff_density_max 0.450
_refine_diff_density_min -0.414
_refine_diff_density_rms 0.086
_refine_ls_extinction_method none
_refine_ls_goodness_of_fit_ref 1.060
_refine_ls_hydrogen_treatment constr
_refine_ls_matrix_type full
_refine_ls_number_parameters 365
_refine_ls_number_reflns 5053
_refine_ls_number_restraints 0
_refine_ls_restrained_S_all 1.060
_refine_ls_R_factor_all 0.0662
_refine_ls_R_factor_gt 0.0474
_refine_ls_shift/su_max 0.003
_refine_ls_shift/su_mean 0.000
_refine_ls_structure_factor_coef Fsqd
_refine_ls_weighting_details 'calc w=1/[\s^2^(Fo^2^)+(0.0454P)^2^+0.0000P] where P=(Fo^2^+2Fc^2^)/3'
_refine_ls_weighting_scheme calc
_refine_ls_wR_factor_gt 0.0981
_refine_ls_wR_factor_ref 0.1060
_reflns_number_gt 4003
_reflns_number_total 5053
_reflns_threshold_expression >2sigma(I)
_cod_data_source_file om300136b_si_003.cif
_cod_data_source_block 1
_cod_depositor_comments
;
The following automatic conversions were performed:

'_symmetry_cell_setting' value 'Monoclinic' changed to 'monoclinic'
according to /home/saulius/struct/CIF-dictionaries/cif_core.dic
dictionary named 'cif_core.dic' version 2.4.1 from
2010-06-29.

'_exptl_absorpt_correction_type' value 'MULTI-SCAN'
changed to 'multi-scan' according to
/home/saulius/struct/CIF-dictionaries/cif_core.dic dictionary named
'cif_core.dic' version 2.4.1 from
2010-06-29.

'_refine_ls_hydrogen_treatment' value 'CONSTR' changed
to 'constr' according to
/home/saulius/struct/CIF-dictionaries/cif_core.dic dictionary named
'cif_core.dic' version 2.4.1 from 2010-06-29.

Automatic conversion script
Id: cif_fix_values 1715 2011-07-08 13:25:40Z adriana 
;
_cod_original_cell_volume 2860.3(10)
_cod_original_sg_symbol_H-M P2(1)/c
_cod_database_code 4078136

loop_
_symmetry_equiv_pos_as_xyz
'x, y, z'
'-x, y+1/2, -z+1/2'
'-x, -y, -z'
'x, -y-1/2, z-1/2'

loop_
_atom_site_label
_atom_site_type_symbol
_atom_site_fract_x
_atom_site_fract_y
_atom_site_fract_z
_atom_site_U_iso_or_equiv
_atom_site_adp_type
_atom_site_occupancy
_atom_site_symmetry_multiplicity
_atom_site_calc_flag
_atom_site_refinement_flags
Fe1 Fe 0.19317(4) 0.43850(4) 0.40864(3) 0.01618(15) Uani 1 1 d .
Fe2 Fe 0.28364(4) 0.27845(4) 0.45832(3) 0.01810(15) Uani 1 1 d .
S1 S 0.18089(6) 0.31084(7) 0.32316(5) 0.0176(2) Uani 1 1 d .
S2 S 0.37883(6) 0.41181(7) 0.45117(5) 0.0177(2) Uani 1 1 d .
O1 O -0.0285(2) 0.3808(2) 0.40169(17) 0.0356(7) Uani 1 1 d .
O2 O 0.2341(2) 0.5328(2) 0.56795(17) 0.0372(7) Uani 1 1 d .
O3 O 0.1017(2) 0.1601(2) 0.47042(17) 0.0402(8) Uani 1 1 d .
O4 O 0.3627(2) 0.3181(2) 0.63809(16) 0.0317(7) Uani 1 1 d .
O5 O 0.4446(2) 0.1341(2) 0.44808(18) 0.0427(8) Uani 1 1 d .
O6 O 0.40918(17) 0.40379(18) 0.22343(14) 0.0194(6) Uani 1 1 d .
N1 N 0.2381(2) 0.6317(2) 0.34585(17) 0.0194(7) Uani 1 1 d .
N2 N 0.0749(2) 0.5817(2) 0.27349(17) 0.0191(7) Uani 1 1 d .
C1 C 0.0559(3) 0.4079(3) 0.4011(2) 0.0224(8) Uani 1 1 d .
C2 C 0.2166(3) 0.4970(3) 0.5039(2) 0.0231(9) Uani 1 1 d .
C3 C 0.1728(3) 0.2067(3) 0.4648(2) 0.0255(9) Uani 1 1 d .
C4 C 0.3318(3) 0.3007(3) 0.5678(2) 0.0233(9) Uani 1 1 d .
C5 C 0.3800(3) 0.1888(3) 0.4505(2) 0.0253(9) Uani 1 1 d .
C6 C 0.2744(3) 0.3153(3) 0.2642(2) 0.0196(8) Uani 1 1 d .
H6A H 0.3218 0.2591 0.2778 0.024 Uiso 1 1 calc R
H6B H 0.2301 0.3123 0.2049 0.024 Uiso 1 1 calc R
C7 C 0.3477(3) 0.4033(3) 0.2800(2) 0.0168(8) Uani 1 1 d .
H7 H 0.3013 0.4610 0.2710 0.020 Uiso 1 1 calc R
C8 C 0.4349(3) 0.4053(3) 0.3671(2) 0.0195(8) Uani 1 1 d .
H8A H 0.4831 0.4600 0.3714 0.023 Uiso 1 1 calc R
H8B H 0.4804 0.3481 0.3749 0.023 Uiso 1 1 calc R
C9 C 0.3476(3) 0.4429(3) 0.1438(2) 0.0234(9) Uani 1 1 d .
H9A H 0.2739 0.4144 0.1237 0.028 Uiso 1 1 calc R
H9B H 0.3841 0.4257 0.1049 0.028 Uiso 1 1 calc R
C10 C 0.3356(3) 0.5499(3) 0.1438(2) 0.0224(9) Uani 1 1 d .
C11 C 0.2434(3) 0.5946(3) 0.0856(2) 0.0321(10) Uani 1 1 d .
H11 H 0.1872 0.5576 0.0485 0.039 Uiso 1 1 calc R
C12 C 0.2347(3) 0.6927(4) 0.0826(3) 0.0420(12) Uani 1 1 d .
H12 H 0.1733 0.7216 0.0429 0.050 Uiso 1 1 calc R
C13 C 0.3169(3) 0.7487(3) 0.1383(3) 0.0380(11) Uani 1 1 d .
H13 H 0.3109 0.8151 0.1356 0.046 Uiso 1 1 calc R
C14 C 0.4071(3) 0.7064(3) 0.1973(3) 0.0307(10) Uani 1 1 d .
H14 H 0.4613 0.7439 0.2357 0.037 Uiso 1 1 calc R
C15 C 0.4172(3) 0.6072(3) 0.1996(2) 0.0221(8) Uani 1 1 d .
H15 H 0.4793 0.5787 0.2390 0.027 Uiso 1 1 calc R
C16 C 0.1677(3) 0.5559(3) 0.3400(2) 0.0194(8) Uani 1 1 d .
C17 C 0.3489(3) 0.6450(3) 0.4094(2) 0.0278(9) Uani 1 1 d .
H17A H 0.3575 0.7105 0.4278 0.042 Uiso 1 1 calc R
H17B H 0.4047 0.6297 0.3859 0.042 Uiso 1 1 calc R
H17C H 0.3573 0.6037 0.4562 0.042 Uiso 1 1 calc R
C18 C 0.1915(3) 0.6994(3) 0.2853(2) 0.0252(9) Uani 1 1 d .
H18 H 0.2250 0.7559 0.2775 0.030 Uiso 1 1 calc R
C19 C 0.0896(3) 0.6692(3) 0.2399(2) 0.0228(8) Uani 1 1 d .
H19 H 0.0381 0.7005 0.1945 0.027 Uiso 1 1 calc R
C20 C -0.0332(3) 0.5369(3) 0.2465(2) 0.0200(8) Uani 1 1 d .
C21 C -0.0631(3) 0.4750(3) 0.1783(2) 0.0203(8) Uani 1 1 d .
C22 C -0.1719(3) 0.4395(3) 0.1498(2) 0.0229(9) Uani 1 1 d .
H22 H -0.1937 0.3966 0.1052 0.027 Uiso 1 1 calc R
C23 C -0.2488(3) 0.4664(3) 0.1864(2) 0.0236(9) Uani 1 1 d .
C24 C -0.2150(3) 0.5293(3) 0.2533(2) 0.0220(8) Uani 1 1 d .
H24 H -0.2658 0.5474 0.2781 0.026 Uiso 1 1 calc R
C25 C -0.1076(3) 0.5660(3) 0.2846(2) 0.0212(8) Uani 1 1 d .
C26 C 0.0163(3) 0.4467(3) 0.1353(2) 0.0257(9) Uani 1 1 d .
H26A H 0.0120 0.4926 0.0923 0.039 Uiso 1 1 calc R
H26B H -0.0034 0.3845 0.1106 0.039 Uiso 1 1 calc R
H26C H 0.0909 0.4451 0.1754 0.039 Uiso 1 1 calc R
C27 C -0.3662(3) 0.4281(3) 0.1537(3) 0.0321(10) Uani 1 1 d .
H27A H -0.3778 0.3872 0.1950 0.048 Uiso 1 1 calc R
H27B H -0.3777 0.3922 0.1033 0.048 Uiso 1 1 calc R
H27C H -0.4180 0.4805 0.1418 0.048 Uiso 1 1 calc R
C28 C -0.0709(3) 0.6339(3) 0.3581(2) 0.0259(9) Uani 1 1 d .
H28A H -0.0121 0.6050 0.4037 0.039 Uiso 1 1 calc R
H28B H -0.1329 0.6476 0.3754 0.039 Uiso 1 1 calc R
H28C H -0.0446 0.6924 0.3421 0.039 Uiso 1 1 calc R

loop_
_atom_site_aniso_label
_atom_site_aniso_U_11
_atom_site_aniso_U_22
_atom_site_aniso_U_33
_atom_site_aniso_U_23
_atom_site_aniso_U_13
_atom_site_aniso_U_12
Fe1 0.0152(2) 0.0169(3) 0.0158(3) 0.0007(2) 0.0047(2) 0.0009(2)
Fe2 0.0181(2) 0.0176(3) 0.0168(3) 0.0016(2) 0.0040(2) -0.0002(2)
S1 0.0168(4) 0.0201(5) 0.0151(4) -0.0014(4) 0.0045(3) -0.0028(4)
S2 0.0154(4) 0.0194(5) 0.0163(4) 0.0002(4) 0.0032(3) -0.0007(4)
O1 0.0217(13) 0.0391(19) 0.0484(17) 0.0092(15) 0.0154(12) 0.0003(13)
O2 0.0537(18) 0.0337(19) 0.0280(16) -0.0098(15) 0.0193(14) -0.0049(15)
O3 0.0363(15) 0.044(2) 0.0347(16) 0.0108(15) 0.0058(13) -0.0145(15)
O4 0.0376(15) 0.0352(19) 0.0193(14) -0.0004(14) 0.0065(12) -0.0059(14)
O5 0.0460(17) 0.037(2) 0.0422(18) -0.0008(16) 0.0118(14) 0.0172(16)
O6 0.0202(11) 0.0211(15) 0.0203(12) -0.0009(12) 0.0116(10) 0.0016(11)
N1 0.0163(14) 0.0163(18) 0.0228(16) 0.0001(14) 0.0036(12) -0.0021(13)
N2 0.0137(13) 0.0204(19) 0.0217(16) 0.0024(14) 0.0045(12) -0.0006(13)
C1 0.0244(18) 0.018(2) 0.0238(19) 0.0027(17) 0.0077(15) 0.0061(17)
C2 0.0264(18) 0.018(2) 0.028(2) 0.0026(19) 0.0129(16) 0.0032(17)
C3 0.0270(19) 0.027(2) 0.0170(18) 0.0075(18) 0.0006(15) -0.0017(18)
C4 0.0210(17) 0.021(2) 0.027(2) 0.0053(19) 0.0076(16) 0.0004(17)
C5 0.0290(19) 0.025(2) 0.0207(19) -0.0003(18) 0.0074(16) 0.0003(19)
C6 0.0221(17) 0.022(2) 0.0175(18) -0.0018(17) 0.0098(14) 0.0006(16)
C7 0.0168(16) 0.021(2) 0.0142(17) -0.0011(16) 0.0068(14) -0.0010(15)
C8 0.0149(15) 0.022(2) 0.0190(18) 0.0002(17) 0.0033(14) -0.0012(16)
C9 0.0241(18) 0.030(2) 0.0169(18) -0.0005(18) 0.0088(15) -0.0049(17)
C10 0.0241(18) 0.028(2) 0.0182(19) 0.0027(18) 0.0119(15) -0.0025(17)
C11 0.031(2) 0.040(3) 0.020(2) 0.009(2) 0.0029(16) -0.003(2)
C12 0.034(2) 0.054(3) 0.034(2) 0.022(2) 0.0062(19) 0.010(2)
C13 0.047(3) 0.027(3) 0.046(3) 0.013(2) 0.023(2) 0.003(2)
C14 0.034(2) 0.024(2) 0.038(2) 0.002(2) 0.0179(19) -0.0040(19)
C15 0.0196(17) 0.024(2) 0.0213(19) 0.0029(18) 0.0052(15) -0.0020(16)
C16 0.0167(16) 0.025(2) 0.0178(18) -0.0027(17) 0.0076(14) 0.0004(16)
C17 0.0209(18) 0.022(2) 0.032(2) 0.0007(19) -0.0019(16) -0.0044(17)
C18 0.0234(18) 0.021(2) 0.032(2) 0.0044(19) 0.0106(16) -0.0021(17)
C19 0.0226(17) 0.020(2) 0.0236(19) 0.0088(18) 0.0058(15) 0.0043(16)
C20 0.0160(16) 0.022(2) 0.0182(18) 0.0108(17) 0.0019(14) 0.0056(16)
C21 0.0205(17) 0.026(2) 0.0146(18) 0.0050(18) 0.0059(14) 0.0047(17)
C22 0.0231(18) 0.022(2) 0.0216(19) 0.0012(17) 0.0051(15) 0.0000(16)
C23 0.0166(16) 0.021(2) 0.030(2) 0.0095(19) 0.0046(15) 0.0030(16)
C24 0.0175(16) 0.026(2) 0.0219(19) 0.0046(18) 0.0061(14) 0.0054(16)
C25 0.0214(17) 0.024(2) 0.0182(18) 0.0065(17) 0.0065(15) 0.0035(16)
C26 0.0216(18) 0.032(3) 0.024(2) -0.0013(19) 0.0089(16) 0.0010(17)
C27 0.0198(18) 0.029(3) 0.045(3) 0.005(2) 0.0079(17) 0.0028(18)
C28 0.0257(19) 0.026(2) 0.026(2) -0.0004(19) 0.0087(16) 0.0048(17)

loop_
_atom_type_symbol
_atom_type_description
_atom_type_scat_dispersion_real
_atom_type_scat_dispersion_imag
_atom_type_scat_source
C C 0.0033 0.0016 'International Tables Vol C Tables 4.2.6.8 and 6.1.1.4'
H H 0.0000 0.0000 'International Tables Vol C Tables 4.2.6.8 and 6.1.1.4'
N N 0.0061 0.0033 'International Tables Vol C Tables 4.2.6.8 and 6.1.1.4'
O O 0.0106 0.0060 'International Tables Vol C Tables 4.2.6.8 and 6.1.1.4'
S S 0.1246 0.1234 'International Tables Vol C Tables 4.2.6.8 and 6.1.1.4'
Fe Fe 0.3463 0.8444 'International Tables Vol C Tables 4.2.6.8 and 6.1.1.4'

loop_
_geom_angle_atom_site_label_1
_geom_angle_atom_site_label_2
_geom_angle_atom_site_label_3
_geom_angle
C2 Fe1 C1 91.10(17)
C2 Fe1 C16 95.89(16)
C1 Fe1 C16 101.90(15)
C2 Fe1 S2 87.95(12)
C1 Fe1 S2 152.90(12)
C16 Fe1 S2 105.14(10)
C2 Fe1 S1 156.01(13)
C1 Fe1 S1 85.60(13)
C16 Fe1 S1 108.05(11)
S2 Fe1 S1 84.39(4)
C2 Fe1 Fe2 101.20(13)
C1 Fe1 Fe2 97.91(12)
C16 Fe1 Fe2 153.48(10)
S2 Fe1 Fe2 55.90(3)
S1 Fe1 Fe2 55.97(3)
C3 Fe2 C4 91.20(16)
C3 Fe2 C5 101.42(18)
C4 Fe2 C5 102.01(16)
C3 Fe2 S2 158.66(13)
C4 Fe2 S2 85.38(12)
C5 Fe2 S2 99.90(13)
C3 Fe2 S1 89.23(12)
C4 Fe2 S1 154.03(12)
C5 Fe2 S1 103.35(12)
S2 Fe2 S1 84.84(4)
C3 Fe2 Fe1 103.78(13)
C4 Fe2 Fe1 98.39(13)
C5 Fe2 Fe1 147.03(12)
S2 Fe2 Fe1 56.16(3)
S1 Fe2 Fe1 56.45(3)
C6 S1 Fe2 108.19(12)
C6 S1 Fe1 114.78(12)
Fe2 S1 Fe1 67.58(3)
C8 S2 Fe2 111.97(13)
C8 S2 Fe1 114.84(11)
Fe2 S2 Fe1 67.94(3)
C9 O6 C7 113.1(2)
C16 N1 C18 112.1(3)
C16 N1 C17 126.5(3)
C18 N1 C17 121.4(3)
C16 N2 C19 111.6(3)
C16 N2 C20 127.3(3)
C19 N2 C20 120.3(3)
O1 C1 Fe1 173.2(3)
O2 C2 Fe1 177.6(4)
O3 C3 Fe2 178.8(3)
O4 C4 Fe2 177.9(4)
O5 C5 Fe2 177.1(4)
C7 C6 S1 114.8(2)
C7 C6 H6A 108.6
S1 C6 H6A 108.6
C7 C6 H6B 108.6
S1 C6 H6B 108.6
H6A C6 H6B 107.6
O6 C7 C8 105.6(2)
O6 C7 C6 109.6(3)
C8 C7 C6 112.7(3)
O6 C7 H7 109.6
C8 C7 H7 109.6
C6 C7 H7 109.6
C7 C8 S2 114.6(2)
C7 C8 H8A 108.6
S2 C8 H8A 108.6
C7 C8 H8B 108.6
S2 C8 H8B 108.6
H8A C8 H8B 107.6
O6 C9 C10 113.9(3)
O6 C9 H9A 108.8
C10 C9 H9A 108.8
O6 C9 H9B 108.8
C10 C9 H9B 108.8
H9A C9 H9B 107.7
C15 C10 C11 118.3(4)
C15 C10 C9 121.3(3)
C11 C10 C9 120.4(3)
C12 C11 C10 120.7(4)
C12 C11 H11 119.7
C10 C11 H11 119.7
C11 C12 C13 120.4(4)
C11 C12 H12 119.8
C13 C12 H12 119.8
C14 C13 C12 120.0(4)
C14 C13 H13 120.0
C12 C13 H13 120.0
C13 C14 C15 119.8(4)
C13 C14 H14 120.1
C15 C14 H14 120.1
C14 C15 C10 120.8(4)
C14 C15 H15 119.6
C10 C15 H15 119.6
N2 C16 N1 102.3(3)
N2 C16 Fe1 128.5(3)
N1 C16 Fe1 129.1(2)
N1 C17 H17A 109.5
N1 C17 H17B 109.5
H17A C17 H17B 109.5
N1 C17 H17C 109.5
H17A C17 H17C 109.5
H17B C17 H17C 109.5
C19 C18 N1 107.3(3)
C19 C18 H18 126.4
N1 C18 H18 126.4
C18 C19 N2 106.6(3)
C18 C19 H19 126.7
N2 C19 H19 126.7
C21 C20 C25 122.8(3)
C21 C20 N2 119.2(3)
C25 C20 N2 117.7(3)
C20 C21 C22 117.3(3)
C20 C21 C26 122.6(3)
C22 C21 C26 120.2(3)
C23 C22 C21 121.7(4)
C23 C22 H22 119.1
C21 C22 H22 119.1
C24 C23 C22 118.6(3)
C24 C23 C27 120.7(3)
C22 C23 C27 120.7(4)
C23 C24 C25 122.0(3)
C23 C24 H24 119.0
C25 C24 H24 119.0
C24 C25 C20 117.6(3)
C24 C25 C28 121.8(3)
C20 C25 C28 120.7(3)
C21 C26 H26A 109.5
C21 C26 H26B 109.5
H26A C26 H26B 109.5
C21 C26 H26C 109.5
H26A C26 H26C 109.5
H26B C26 H26C 109.5
C23 C27 H27A 109.5
C23 C27 H27B 109.5
H27A C27 H27B 109.5
C23 C27 H27C 109.5
H27A C27 H27C 109.5
H27B C27 H27C 109.5
C25 C28 H28A 109.5
C25 C28 H28B 109.5
H28A C28 H28B 109.5
C25 C28 H28C 109.5
H28A C28 H28C 109.5
H28B C28 H28C 109.5

loop_
_geom_bond_atom_site_label_1
_geom_bond_atom_site_label_2
_geom_bond_distance
Fe1 C2 1.749(4)
Fe1 C1 1.771(4)
Fe1 C16 1.974(4)
Fe1 S2 2.2605(11)
Fe1 S1 2.2740(11)
Fe1 Fe2 2.5223(8)
Fe2 C3 1.774(4)
Fe2 C4 1.776(4)
Fe2 C5 1.797(4)
Fe2 S2 2.2536(11)
Fe2 S1 2.2613(12)
S1 C6 1.821(3)
S2 C8 1.822(3)
O1 C1 1.150(4)
O2 C2 1.150(4)
O3 C3 1.153(4)
O4 C4 1.149(4)
O5 C5 1.138(4)
O6 C9 1.418(4)
O6 C7 1.448(4)
N1 C16 1.372(4)
N1 C18 1.372(5)
N1 C17 1.462(4)
N2 C16 1.370(4)
N2 C19 1.391(5)
N2 C20 1.440(4)
C6 C7 1.512(5)
C6 H6A 0.9700
C6 H6B 0.9700
C7 C8 1.511(4)
C7 H7 0.9800
C8 H8A 0.9700
C8 H8B 0.9700
C9 C10 1.502(5)
C9 H9A 0.9700
C9 H9B 0.9700
C10 C15 1.392(5)
C10 C11 1.393(5)
C11 C12 1.373(6)
C11 H11 0.9300
C12 C13 1.385(6)
C12 H12 0.9300
C13 C14 1.370(6)
C13 H13 0.9300
C14 C15 1.391(5)
C14 H14 0.9300
C15 H15 0.9300
C17 H17A 0.9600
C17 H17B 0.9600
C17 H17C 0.9600
C18 C19 1.330(5)
C18 H18 0.9300
C19 H19 0.9300
C20 C21 1.390(5)
C20 C25 1.393(5)
C21 C22 1.396(5)
C21 C26 1.505(5)
C22 C23 1.393(5)
C22 H22 0.9300
C23 C24 1.383(5)
C23 C27 1.507(5)
C24 C25 1.387(5)
C24 H24 0.9300
C25 C28 1.510(5)
C26 H26A 0.9600
C26 H26B 0.9600
C26 H26C 0.9600
C27 H27A 0.9600
C27 H27B 0.9600
C27 H27C 0.9600
C28 H28A 0.9600
C28 H28B 0.9600
C28 H28C 0.9600

loop_
_geom_torsion_atom_site_label_1
_geom_torsion_atom_site_label_2
_geom_torsion_atom_site_label_3
_geom_torsion_atom_site_label_4
_geom_torsion
C2 Fe1 Fe2 C3 92.24(17)
C1 Fe1 Fe2 C3 -0.47(17)
C16 Fe1 Fe2 C3 -138.6(3)
S2 Fe1 Fe2 C3 171.97(13)
S1 Fe1 Fe2 C3 -79.68(13)
C2 Fe1 Fe2 C4 -1.09(16)
C1 Fe1 Fe2 C4 -93.80(16)
C16 Fe1 Fe2 C4 128.1(3)
S2 Fe1 Fe2 C4 78.65(12)
S1 Fe1 Fe2 C4 -173.01(11)
C2 Fe1 Fe2 C5 -128.9(2)
C1 Fe1 Fe2 C5 138.3(2)
C16 Fe1 Fe2 C5 0.2(3)
S2 Fe1 Fe2 C5 -49.2(2)
S1 Fe1 Fe2 C5 59.1(2)
C2 Fe1 Fe2 S2 -79.73(12)
C1 Fe1 Fe2 S2 -172.44(12)
C16 Fe1 Fe2 S2 49.4(2)
S1 Fe1 Fe2 S2 108.35(5)
C2 Fe1 Fe2 S1 171.92(12)
C1 Fe1 Fe2 S1 79.21(12)
C16 Fe1 Fe2 S1 -58.9(2)
S2 Fe1 Fe2 S1 -108.35(5)
C3 Fe2 S1 C6 -142.88(18)
C4 Fe2 S1 C6 125.9(3)
C5 Fe2 S1 C6 -41.32(18)
S2 Fe2 S1 C6 57.65(13)
Fe1 Fe2 S1 C6 109.98(13)
C3 Fe2 S1 Fe1 107.13(13)
C4 Fe2 S1 Fe1 16.0(3)
C5 Fe2 S1 Fe1 -151.31(13)
S2 Fe2 S1 Fe1 -52.33(3)
C2 Fe1 S1 C6 -120.3(3)
C1 Fe1 S1 C6 156.93(18)
C16 Fe1 S1 C6 55.83(16)
S2 Fe1 S1 C6 -48.29(13)
Fe2 Fe1 S1 C6 -100.45(13)
C2 Fe1 S1 Fe2 -19.8(3)
C1 Fe1 S1 Fe2 -102.62(12)
C16 Fe1 S1 Fe2 156.28(10)
S2 Fe1 S1 Fe2 52.16(4)
C3 Fe2 S2 C8 -130.9(3)
C4 Fe2 S2 C8 147.70(16)
C5 Fe2 S2 C8 46.29(16)
S1 Fe2 S2 C8 -56.39(12)
Fe1 Fe2 S2 C8 -108.98(12)
C3 Fe2 S2 Fe1 -21.9(3)
C4 Fe2 S2 Fe1 -103.32(12)
C5 Fe2 S2 Fe1 155.27(12)
S1 Fe2 S2 Fe1 52.59(4)
C2 Fe1 S2 C8 -150.08(19)
C1 Fe1 S2 C8 121.5(3)
C16 Fe1 S2 C8 -54.53(18)
S1 Fe1 S2 C8 52.68(14)
Fe2 Fe1 S2 C8 104.91(14)
C2 Fe1 S2 Fe2 105.01(13)
C1 Fe1 S2 Fe2 16.6(3)
C16 Fe1 S2 Fe2 -159.44(11)
S1 Fe1 S2 Fe2 -52.22(3)
C2 Fe1 C1 O1 -79(3)
C16 Fe1 C1 O1 -176(3)
S2 Fe1 C1 O1 8(3)
S1 Fe1 C1 O1 77(3)
Fe2 Fe1 C1 O1 22(3)
C1 Fe1 C2 O2 101(8)
C16 Fe1 C2 O2 -157(8)
S2 Fe1 C2 O2 -52(8)
S1 Fe1 C2 O2 20(9)
Fe2 Fe1 C2 O2 3(8)
C4 Fe2 C3 O3 -12(18)
C5 Fe2 C3 O3 91(18)
S2 Fe2 C3 O3 -92(18)
S1 Fe2 C3 O3 -166(18)
Fe1 Fe2 C3 O3 -110(18)
C3 Fe2 C4 O4 -124(8)
C5 Fe2 C4 O4 134(8)
S2 Fe2 C4 O4 35(8)
S1 Fe2 C4 O4 -33(8)
Fe1 Fe2 C4 O4 -20(8)
C3 Fe2 C5 O5 -135(7)
C4 Fe2 C5 O5 -41(7)
S2 Fe2 C5 O5 46(7)
S1 Fe2 C5 O5 133(7)
Fe1 Fe2 C5 O5 86(7)
Fe2 S1 C6 C7 -73.1(3)
Fe1 S1 C6 C7 0.0(3)
C9 O6 C7 C8 -154.2(3)
C9 O6 C7 C6 84.1(3)
S1 C6 C7 O6 -173.9(2)
S1 C6 C7 C8 68.8(3)
O6 C7 C8 S2 176.8(2)
C6 C7 C8 S2 -63.6(4)
Fe2 S2 C8 C7 66.0(3)
Fe1 S2 C8 C7 -9.0(3)
C7 O6 C9 C10 73.8(3)
O6 C9 C10 C15 30.3(4)
O6 C9 C10 C11 -151.8(3)
C15 C10 C11 C12 1.3(5)
C9 C10 C11 C12 -176.7(3)
C10 C11 C12 C13 -1.0(6)
C11 C12 C13 C14 -0.5(6)
C12 C13 C14 C15 1.7(6)
C13 C14 C15 C10 -1.4(5)
C11 C10 C15 C14 -0.1(5)
C9 C10 C15 C14 177.8(3)
C19 N2 C16 N1 0.8(4)
C20 N2 C16 N1 -169.3(3)
C19 N2 C16 Fe1 -178.7(3)
C20 N2 C16 Fe1 11.2(5)
C18 N1 C16 N2 -1.0(4)
C17 N1 C16 N2 176.8(3)
C18 N1 C16 Fe1 178.5(3)
C17 N1 C16 Fe1 -3.8(5)
C2 Fe1 C16 N2 -120.6(3)
C1 Fe1 C16 N2 -28.2(3)
S2 Fe1 C16 N2 149.9(3)
S1 Fe1 C16 N2 61.0(3)
Fe2 Fe1 C16 N2 109.3(3)
C2 Fe1 C16 N1 60.1(3)
C1 Fe1 C16 N1 152.4(3)
S2 Fe1 C16 N1 -29.4(3)
S1 Fe1 C16 N1 -118.4(3)
Fe2 Fe1 C16 N1 -70.1(4)
C16 N1 C18 C19 0.8(4)
C17 N1 C18 C19 -177.1(3)
N1 C18 C19 N2 -0.3(4)
C16 N2 C19 C18 -0.4(4)
C20 N2 C19 C18 170.5(3)
C16 N2 C20 C21 -101.3(4)
C19 N2 C20 C21 89.4(4)
C16 N2 C20 C25 85.6(5)
C19 N2 C20 C25 -83.8(4)
C25 C20 C21 C22 -1.9(5)
N2 C20 C21 C22 -174.7(3)
C25 C20 C21 C26 177.6(3)
N2 C20 C21 C26 4.8(5)
C20 C21 C22 C23 1.6(5)
C26 C21 C22 C23 -177.9(3)
C21 C22 C23 C24 -0.8(6)
C21 C22 C23 C27 179.2(3)
C22 C23 C24 C25 0.2(6)
C27 C23 C24 C25 -179.8(3)
C23 C24 C25 C20 -0.5(5)
C23 C24 C25 C28 -179.5(4)
C21 C20 C25 C24 1.4(5)
N2 C20 C25 C24 174.3(3)
C21 C20 C25 C28 -179.6(3)
N2 C20 C25 C28 -6.7(5)
